data_4075367
loop_
_publ_author_name
'Sadhukhan, Nabanita'
'Patra, Sanjib K.'
'Sana, Kasinath'
'Bera, Jitendra K.'

_publ_section_title
;
 Novel Heterobimetallic Metallamacrocycles Based on the
 1,1&#x2018;-Bis(1,8-naphthyrid-2-yl)ferrocene (FcNP2) Ligand:&#x00A0;
 Structural Characterization of the Complexes [{M(FcNP2)}2]2+(M = CuI,
 AgI) and {MCl2(FcNP2)}4(M = ZnII, CoII)
;
_journal_issue 12
_journal_name_full Organometallics
_journal_page_first 2914
_journal_paper_doi 10.1021/om060252u
_journal_volume 25
_journal_year 2006
_chemical_formula_sum 'C112 H84 Cl8 Fe4 N20 Zn4'
_chemical_formula_weight 2478.47
_chemical_name_systematic
; 
 ? 
;
_space_group_IT_number 82
_symmetry_space_group_name_Hall 'I -4'
_symmetry_space_group_name_H-M 'I -4'
_atom_sites_solution_hydrogens geom
_atom_sites_solution_primary direct
_atom_sites_solution_secondary difmap
_audit_creation_method SHELXL-97
_cell_angle_alpha 90.00
_cell_angle_beta 90.00
_cell_angle_gamma 90.00
_cell_formula_units_Z 2
_cell_length_a 21.268(5)
_cell_length_b 21.268(5)
_cell_length_c 11.459(5)
_cell_measurement_temperature 100(2)
_cell_volume 5183(3)
_computing_structure_refinement 'SHELXL-97 (Sheldrick, 1997)'
_computing_structure_solution 'SHELXS-97 (Sheldrick, 1990)'
_diffrn_ambient_temperature 100(2)
_diffrn_measured_fraction_theta_full 0.998
_diffrn_measured_fraction_theta_max 0.998
_diffrn_radiation_monochromator graphite
_diffrn_radiation_source 'fine-focus sealed tube'
_diffrn_radiation_type MoK\a
_diffrn_radiation_wavelength 0.71069
_diffrn_reflns_av_R_equivalents 0.0519
_diffrn_reflns_av_sigmaI/netI 0.0779
_diffrn_reflns_limit_h_max 28
_diffrn_reflns_limit_h_min -23
_diffrn_reflns_limit_k_max 28
_diffrn_reflns_limit_k_min -19
_diffrn_reflns_limit_l_max 15
_diffrn_reflns_limit_l_min -15
_diffrn_reflns_number 17275
_diffrn_reflns_theta_full 28.33
_diffrn_reflns_theta_max 28.33
_diffrn_reflns_theta_min 2.02
_exptl_absorpt_coefficient_mu 1.719
_exptl_absorpt_correction_T_max 0.7249
_exptl_absorpt_correction_T_min 0.6265
_exptl_crystal_density_diffrn 1.588
_exptl_crystal_density_method 'not measured'
_exptl_crystal_F_000 2512
_exptl_crystal_size_max 0.30
_exptl_crystal_size_mid 0.20
_exptl_crystal_size_min 0.20
_refine_diff_density_max 0.848
_refine_diff_density_min -0.416
_refine_diff_density_rms 0.114
_refine_ls_abs_structure_details 'Flack H D (1983), Acta Cryst. A39, 876-881'
_refine_ls_abs_structure_Flack 0.021(16)
_refine_ls_extinction_method none
_refine_ls_goodness_of_fit_ref 1.092
_refine_ls_hydrogen_treatment mixed
_refine_ls_matrix_type full
_refine_ls_number_parameters 335
_refine_ls_number_reflns 6373
_refine_ls_number_restraints 0
_refine_ls_restrained_S_all 1.092
_refine_ls_R_factor_all 0.0713
_refine_ls_R_factor_gt 0.0542
_refine_ls_shift/su_max 0.001
_refine_ls_shift/su_mean 0.001
_refine_ls_structure_factor_coef Fsqd
_refine_ls_weighting_details 'calc w=1/[\s^2^(Fo^2^)+(0.0462P)^2^+2.8358P] where P=(Fo^2^+2Fc^2^)/3'
_refine_ls_weighting_scheme calc
_refine_ls_wR_factor_gt 0.1037
_refine_ls_wR_factor_ref 0.1181
_reflns_number_gt 5134
_reflns_number_total 6373
_reflns_threshold_expression >2sigma(I)
_cod_data_source_file om060252usi20060321_032317.cif
_cod_data_source_block compound3
_cod_database_code 4075367

loop_
_symmetry_equiv_pos_as_xyz
'x, y, z'
'y, -x, -z'
'-x, -y, z'
'-y, x, -z'
'x+1/2, y+1/2, z+1/2'
'y+1/2, -x+1/2, -z+1/2'
'-x+1/2, -y+1/2, z+1/2'
'-y+1/2, x+1/2, -z+1/2'

loop_
_atom_site_label
_atom_site_type_symbol
_atom_site_fract_x
_atom_site_fract_y
_atom_site_fract_z
_atom_site_U_iso_or_equiv
_atom_site_adp_type
_atom_site_occupancy
_atom_site_symmetry_multiplicity
_atom_site_calc_flag
_atom_site_refinement_flags
Zn1 Zn 0.08136(3) 0.80804(3) 0.75504(5) 0.02048(14) Uani 1 1 d .
Fe1 Fe -0.08392(3) 0.66420(3) 0.42587(6) 0.02143(17) Uani 1 1 d .
Cl1 Cl 0.13415(6) 0.87790(6) 0.86668(13) 0.0302(3) Uani 1 1 d .
Cl2 Cl 0.01469(6) 0.85360(6) 0.62764(13) 0.0308(3) Uani 1 1 d .
N1 N 0.02939(18) 0.75828(18) 0.8741(4) 0.0193(9) Uani 1 1 d .
N4 N 0.14132(18) 0.75793(19) 0.6510(3) 0.0178(9) Uani 1 1 d .
C7 C 0.1832(2) 0.7165(2) 0.6984(4) 0.0183(10) Uani 1 1 d .
C21 C 0.0038(2) 0.6502(3) 0.3553(5) 0.0249(11) Uani 1 1 d .
H21 H 0.0200 0.6680 0.2854 0.030 Uiso 1 1 calc R
C23 C -0.1569(2) 0.7092(2) 0.5088(5) 0.0234(11) Uani 1 1 d .
N3 N 0.17783(19) 0.70638(19) 0.8150(4) 0.0194(9) Uani 1 1 d .
C30 C 0.2709(3) 0.6446(3) 0.6850(5) 0.0276(13) Uani 1 1 d .
H30 H 0.3027 0.6235 0.6419 0.033 Uiso 1 1 calc R
C31 C 0.2295(2) 0.6866(2) 0.6286(5) 0.0192(10) Uani 1 1 d .
C22 C 0.0081(2) 0.6773(2) 0.4688(4) 0.0225(11) Uani 1 1 d .
H22 H 0.0271 0.7164 0.4873 0.027 Uiso 1 1 calc R
C18 C -0.0211(2) 0.6355(2) 0.5497(4) 0.0162(10) Uani 1 1 d .
C14 C -0.0017(2) 0.7060(2) 0.8357(4) 0.0171(10) Uani 1 1 d .
C27 C -0.1254(3) 0.7503(2) 0.4310(5) 0.0265(12) Uani 1 1 d .
H27 H -0.1049 0.7884 0.4520 0.032 Uiso 1 1 calc R
C33 C 0.1841(2) 0.7363(2) 0.4617(4) 0.0244(12) Uani 1 1 d .
H33 H 0.1811 0.7425 0.3798 0.029 Uiso 1 1 calc R
C12 C -0.0431(2) 0.6880(2) 1.0278(5) 0.0264(12) Uani 1 1 d .
H12 H -0.0675 0.6641 1.0812 0.032 Uiso 1 1 calc R
C34 C 0.1428(2) 0.7665(2) 0.5378(4) 0.0234(11) Uani 1 1 d .
H34 H 0.1135 0.7953 0.5052 0.028 Uiso 1 1 calc R
C32 C 0.2290(3) 0.6975(2) 0.5075(5) 0.0259(12) Uani 1 1 d .
H32 H 0.2593 0.6783 0.4584 0.031 Uiso 1 1 calc R
C13 C -0.0389(2) 0.6694(2) 0.9101(4) 0.0207(11) Uani 1 1 d .
C24 C -0.1798(2) 0.6581(3) 0.4406(5) 0.0277(12) Uani 1 1 d .
H24 H -0.2026 0.6231 0.4698 0.033 Uiso 1 1 calc R
C19 C -0.0437(2) 0.5832(2) 0.4846(5) 0.0260(12) Uani 1 1 d .
H19 H -0.0653 0.5479 0.5155 0.031 Uiso 1 1 calc R
C11 C -0.0120(2) 0.7403(2) 1.0647(5) 0.0262(11) Uani 1 1 d .
H11 H -0.0148 0.7534 1.1438 0.031 Uiso 1 1 calc R
N2 N 0.00531(18) 0.69400(18) 0.7198(3) 0.0160(8) Uani 1 1 d .
C16 C -0.0671(2) 0.6078(2) 0.7439(5) 0.0215(10) Uani 1 1 d .
H16 H -0.0899 0.5743 0.7091 0.026 Uiso 1 1 calc R
C28 C 0.2164(2) 0.6656(2) 0.8648(4) 0.0189(10) Uani 1 1 d .
C17 C -0.0275(2) 0.6465(2) 0.6744(4) 0.0188(10) Uani 1 1 d .
C29 C 0.2648(2) 0.6347(2) 0.8010(5) 0.0251(12) Uani 1 1 d .
H29 H 0.2930 0.6072 0.8401 0.030 Uiso 1 1 calc R
C15 C -0.0724(2) 0.6188(2) 0.8591(5) 0.0253(11) Uani 1 1 d .
H15 H -0.0984 0.5927 0.9060 0.030 Uiso 1 1 calc R
C20 C -0.0280(2) 0.5932(2) 0.3641(5) 0.0240(11) Uani 1 1 d .
H20 H -0.0376 0.5656 0.3013 0.029 Uiso 1 1 calc R
C10 C 0.0240(2) 0.7744(2) 0.9851(5) 0.0252(12) Uani 1 1 d .
H10 H 0.0456 0.8108 1.0117 0.030 Uiso 1 1 calc R
C26 C -0.1298(3) 0.7253(3) 0.3170(5) 0.0313(13) Uani 1 1 d .
H26 H -0.1132 0.7437 0.2481 0.038 Uiso 1 1 calc R
C25 C -0.1632(2) 0.6678(3) 0.3235(5) 0.0277(12) Uani 1 1 d .
H25 H -0.1727 0.6407 0.2600 0.033 Uiso 1 1 calc R
C1S C 0.0128(3) 0.9094(3) 0.3252(6) 0.0459(17) Uani 1 1 d .
H1S1 H 0.0073 0.9147 0.4095 0.069 Uiso 1 1 calc R
H1S2 H -0.0285 0.9091 0.2871 0.069 Uiso 1 1 calc R
H1S3 H 0.0379 0.9443 0.2944 0.069 Uiso 1 1 calc R
C2S C 0.0447(3) 0.8504(3) 0.3022(5) 0.0365(14) Uani 1 1 d .
N1S N 0.0691(3) 0.8047(3) 0.2852(5) 0.0482(14) Uani 1 1 d .

loop_
_atom_site_aniso_label
_atom_site_aniso_U_11
_atom_site_aniso_U_22
_atom_site_aniso_U_33
_atom_site_aniso_U_23
_atom_site_aniso_U_13
_atom_site_aniso_U_12
Zn1 0.0186(3) 0.0174(3) 0.0254(3) 0.0017(3) 0.0010(3) -0.0009(2)
Fe1 0.0186(4) 0.0227(4) 0.0229(4) 0.0011(3) -0.0001(3) 0.0013(3)
Cl1 0.0242(7) 0.0203(6) 0.0461(8) -0.0032(6) -0.0060(6) -0.0042(5)
Cl2 0.0257(7) 0.0267(7) 0.0400(8) 0.0071(6) -0.0060(6) 0.0038(5)
N1 0.016(2) 0.018(2) 0.024(2) -0.0017(18) 0.0028(18) 0.0013(16)
N4 0.014(2) 0.018(2) 0.020(2) 0.0017(17) 0.0061(16) -0.0031(16)
C7 0.019(3) 0.014(2) 0.022(2) -0.0062(19) -0.002(2) -0.0030(19)
C21 0.018(3) 0.035(3) 0.021(3) 0.001(2) 0.007(2) 0.004(2)
C23 0.015(3) 0.018(3) 0.037(3) -0.001(2) 0.001(2) 0.006(2)
N3 0.018(2) 0.017(2) 0.023(2) -0.0028(17) 0.0006(17) -0.0029(17)
C30 0.021(3) 0.023(3) 0.039(3) -0.012(2) 0.007(2) -0.006(2)
C31 0.014(2) 0.015(2) 0.028(3) -0.005(2) 0.004(2) -0.0052(19)
C22 0.022(3) 0.023(3) 0.023(3) 0.003(2) 0.003(2) -0.002(2)
C18 0.010(2) 0.020(3) 0.018(2) -0.0061(19) -0.0051(18) 0.0006(18)
C14 0.011(2) 0.017(2) 0.023(2) 0.003(2) -0.0067(19) 0.0071(18)
C27 0.027(3) 0.015(2) 0.037(3) 0.006(2) 0.010(3) 0.009(2)
C33 0.033(3) 0.028(3) 0.013(2) -0.002(2) 0.003(2) -0.013(2)
C12 0.013(2) 0.031(3) 0.036(3) 0.011(2) 0.006(2) 0.014(2)
C34 0.027(3) 0.018(3) 0.025(3) 0.001(2) -0.004(2) -0.015(2)
C32 0.033(3) 0.016(3) 0.029(3) -0.008(2) 0.008(2) -0.010(2)
C13 0.019(3) 0.025(3) 0.019(3) 0.013(2) 0.000(2) 0.006(2)
C24 0.022(3) 0.034(3) 0.027(3) 0.006(2) -0.004(2) 0.002(2)
C19 0.029(3) 0.019(3) 0.031(3) 0.004(2) -0.005(2) 0.004(2)
C11 0.023(3) 0.029(3) 0.026(3) 0.002(2) 0.001(2) 0.003(2)
N2 0.0128(19) 0.014(2) 0.021(2) 0.0020(15) -0.0008(15) 0.0035(15)
C16 0.015(2) 0.015(2) 0.035(3) 0.005(2) 0.001(2) -0.0020(17)
C28 0.018(2) 0.012(2) 0.027(3) 0.000(2) -0.002(2) -0.0025(19)
C17 0.014(2) 0.016(2) 0.026(3) 0.001(2) -0.003(2) 0.0021(19)
C29 0.019(3) 0.021(3) 0.036(3) -0.001(2) -0.008(2) 0.001(2)
C15 0.025(3) 0.022(3) 0.029(3) 0.012(2) 0.002(2) 0.004(2)
C20 0.026(3) 0.022(3) 0.024(3) -0.014(2) -0.002(2) 0.007(2)
C10 0.020(3) 0.025(3) 0.030(3) -0.005(2) -0.005(2) 0.002(2)
C26 0.029(3) 0.035(3) 0.030(3) 0.014(3) 0.006(2) 0.011(3)
C25 0.015(3) 0.044(4) 0.024(3) -0.002(2) -0.006(2) 0.014(2)
C1S 0.048(4) 0.036(4) 0.054(4) -0.002(3) -0.020(3) -0.002(3)
C2S 0.032(3) 0.038(4) 0.040(4) 0.004(3) -0.012(3) -0.009(3)
N1S 0.052(4) 0.050(4) 0.042(3) 0.000(3) -0.012(3) -0.001(3)

loop_
_atom_type_symbol
_atom_type_description
_atom_type_scat_dispersion_real
_atom_type_scat_dispersion_imag
_atom_type_scat_source
C C 0.0033 0.0016 'International Tables Vol C Tables 4.2.6.8 and 6.1.1.4'
H H 0.0000 0.0000 'International Tables Vol C Tables 4.2.6.8 and 6.1.1.4'
N N 0.0061 0.0033 'International Tables Vol C Tables 4.2.6.8 and 6.1.1.4'
Cl Cl 0.1484 0.1585 'International Tables Vol C Tables 4.2.6.8 and 6.1.1.4'
Fe Fe 0.3463 0.8444 'International Tables Vol C Tables 4.2.6.8 and 6.1.1.4'
Zn Zn 0.2839 1.4301 'International Tables Vol C Tables 4.2.6.8 and 6.1.1.4'

loop_
_geom_angle_atom_site_label_1
_geom_angle_atom_site_label_2
_geom_angle_atom_site_label_3
_geom_angle
_geom_angle_site_symmetry_1
_geom_angle_site_symmetry_3
N4 Zn1 N1 117.06(16) . .
N4 Zn1 Cl2 103.81(12) . .
N1 Zn1 Cl2 108.28(12) . .
N4 Zn1 Cl1 111.27(12) . .
N1 Zn1 Cl1 103.34(13) . .
Cl2 Zn1 Cl1 113.37(6) . .
C27 Fe1 C22 106.7(2) . .
C27 Fe1 C19 159.0(2) . .
C22 Fe1 C19 68.4(2) . .
C27 Fe1 C18 122.2(2) . .
C22 Fe1 C18 40.95(19) . .
C19 Fe1 C18 40.83(19) . .
C27 Fe1 C26 40.5(2) . .
C22 Fe1 C26 121.2(2) . .
C19 Fe1 C26 159.6(2) . .
C18 Fe1 C26 157.5(2) . .
C27 Fe1 C24 67.9(2) . .
C22 Fe1 C24 160.8(2) . .
C19 Fe1 C24 109.7(2) . .
C18 Fe1 C24 125.05(19) . .
C26 Fe1 C24 67.5(2) . .
C27 Fe1 C20 157.8(2) . .
C22 Fe1 C20 68.1(2) . .
C19 Fe1 C20 41.1(2) . .
C18 Fe1 C20 68.9(2) . .
C26 Fe1 C20 122.2(2) . .
C24 Fe1 C20 124.0(2) . .
C27 Fe1 C25 68.1(2) . .
C22 Fe1 C25 157.0(2) . .
C19 Fe1 C25 124.4(2) . .
C18 Fe1 C25 160.8(2) . .
C26 Fe1 C25 40.3(2) . .
C24 Fe1 C25 40.0(2) . .
C20 Fe1 C25 107.9(2) . .
C27 Fe1 C23 40.5(2) . .
C22 Fe1 C23 123.4(2) . .
C19 Fe1 C23 123.9(2) . .
C18 Fe1 C23 108.2(2) . .
C26 Fe1 C23 68.1(2) . .
C24 Fe1 C23 40.6(2) . .
C20 Fe1 C23 160.2(2) . .
C25 Fe1 C23 68.1(2) . .
C27 Fe1 C21 122.4(2) . .
C22 Fe1 C21 40.7(2) . .
C19 Fe1 C21 68.0(2) . .
C18 Fe1 C21 68.7(2) . .
C26 Fe1 C21 106.5(2) . .
C24 Fe1 C21 157.9(2) . .
C20 Fe1 C21 39.7(2) . .
C25 Fe1 C21 121.7(2) . .
C23 Fe1 C21 159.2(2) . .
C10 N1 C14 118.6(4) . .
C10 N1 Zn1 123.5(4) . .
C14 N1 Zn1 117.9(3) . .
C34 N4 C7 117.9(4) . .
C34 N4 Zn1 121.3(4) . .
C7 N4 Zn1 120.7(3) . .
N3 C7 N4 116.1(4) . .
N3 C7 C31 122.8(5) . .
N4 C7 C31 121.1(4) . .
C20 C21 C22 108.5(5) . .
C20 C21 Fe1 69.9(3) . .
C22 C21 Fe1 68.9(3) . .
C27 C23 C24 106.7(5) . .
C27 C23 C28 128.0(5) . 8_556
C24 C23 C28 125.3(5) . 8_556
C27 C23 Fe1 68.9(3) . .
C24 C23 Fe1 69.5(3) . .
C28 C23 Fe1 126.8(4) 8_556 .
C28 N3 C7 118.5(5) . .
C29 C30 C31 119.3(5) . .
C32 C31 C30 124.2(5) . .
C32 C31 C7 118.4(5) . .
C30 C31 C7 117.3(5) . .
C21 C22 C18 108.3(4) . .
C21 C22 Fe1 70.3(3) . .
C18 C22 Fe1 69.7(3) . .
C19 C18 C22 107.0(4) . .
C19 C18 C17 127.5(5) . .
C22 C18 C17 125.5(4) . .
C19 C18 Fe1 69.4(3) . .
C22 C18 Fe1 69.4(3) . .
C17 C18 Fe1 125.0(3) . .
N2 C14 N1 114.4(4) . .
N2 C14 C13 123.5(5) . .
N1 C14 C13 122.0(4) . .
C26 C27 C23 108.5(5) . .
C26 C27 Fe1 70.2(3) . .
C23 C27 Fe1 70.5(3) . .
C32 C33 C34 118.5(5) . .
C11 C12 C13 119.7(5) . .
N4 C34 C33 124.7(5) . .
C33 C32 C31 119.0(5) . .
C14 C13 C12 117.6(5) . .
C14 C13 C15 117.1(4) . .
C12 C13 C15 125.2(5) . .
C25 C24 C23 109.0(5) . .
C25 C24 Fe1 70.2(3) . .
C23 C24 Fe1 69.9(3) . .
C18 C19 C20 108.1(5) . .
C18 C19 Fe1 69.7(3) . .
C20 C19 Fe1 69.9(3) . .
C12 C11 C10 119.2(5) . .
C17 N2 C14 117.7(4) . .
C15 C16 C17 120.0(5) . .
N3 C28 C29 122.0(5) . .
N3 C28 C23 116.3(5) . 6_456
C29 C28 C23 121.6(5) . 6_456
N2 C17 C16 122.0(5) . .
N2 C17 C18 117.1(4) . .
C16 C17 C18 121.0(5) . .
C30 C29 C28 120.1(5) . .
C16 C15 C13 119.6(5) . .
C21 C20 C19 108.1(4) . .
C21 C20 Fe1 70.4(3) . .
C19 C20 Fe1 69.0(3) . .
N1 C10 C11 122.8(5) . .
C27 C26 C25 108.0(5) . .
C27 C26 Fe1 69.2(3) . .
C25 C26 Fe1 70.1(3) . .
C24 C25 C26 107.7(5) . .
C24 C25 Fe1 69.8(3) . .
C26 C25 Fe1 69.6(3) . .
N1S C2S C1S 179.4(8) . .

loop_
_geom_bond_atom_site_label_1
_geom_bond_atom_site_label_2
_geom_bond_distance
_geom_bond_site_symmetry_2
Zn1 N4 2.045(4) .
Zn1 N1 2.050(4) .
Zn1 Cl2 2.2539(15) .
Zn1 Cl1 2.2594(15) .
Fe1 C27 2.034(5) .
Fe1 C22 2.037(5) .
Fe1 C19 2.038(5) .
Fe1 C18 2.042(5) .
Fe1 C26 2.048(5) .
Fe1 C24 2.049(5) .
Fe1 C20 2.050(5) .
Fe1 C25 2.055(5) .
Fe1 C23 2.055(5) .
Fe1 C21 2.056(5) .
N1 C10 1.323(6) .
N1 C14 1.366(6) .
N4 C34 1.310(6) .
N4 C7 1.365(6) .
C7 N3 1.357(6) .
C7 C31 1.420(7) .
C21 C20 1.393(7) .
C21 C22 1.425(7) .
C23 C27 1.417(7) .
C23 C24 1.424(7) .
C23 C28 1.469(7) 8_556
N3 C28 1.324(6) .
C30 C29 1.352(7) .
C30 C31 1.411(8) .
C31 C32 1.407(7) .
C22 C18 1.427(7) .
C18 C19 1.423(7) .
C18 C17 1.454(7) .
C14 N2 1.361(6) .
C14 C13 1.399(7) .
C27 C26 1.415(8) .
C33 C32 1.366(7) .
C33 C34 1.395(7) .
C12 C11 1.361(8) .
C12 C13 1.408(7) .
C13 C15 1.418(7) .
C24 C25 1.403(7) .
C19 C20 1.436(7) .
C11 C10 1.395(7) .
N2 C17 1.334(6) .
C16 C15 1.344(8) .
C16 C17 1.421(7) .
C28 C29 1.423(7) .
C28 C23 1.469(7) 6_456
C26 C25 1.415(8) .
C1S C2S 1.450(9) .
C2S N1S 1.120(8) .
